data_2206481
loop_
_publ_author_name
'Li Tian'
'Da-Xiang Wang'

_publ_section_title
;
 5-Azido-3,3-dimethyl-2-oxo-1-thia-4,6-diazaindan 1,1-dioxide
;
_journal_coeditor_code LH6452
_journal_issue 8
_journal_name_full 'Acta Crystallographica Section E'
_journal_page_first o2518
_journal_page_last o2519
_journal_paper_doi 10.1107/S1600536805021781
_journal_volume 61
_journal_year 2005
_chemical_formula_iupac 'C7 H7 N5 O3 S'
_chemical_formula_moiety 'C7 H7 N5 O3 S'
_chemical_formula_sum 'C7 H7 N5 O3 S'
_chemical_formula_weight 241.24
_chemical_melting_point 161
_chemical_name_systematic
;
5-Azido-3,3-dimethyl-2-oxo-1-thia-4,6-diazaindan 1,1-dioxide
;
_space_group_IT_number 15
_symmetry_cell_setting monoclinic
_symmetry_space_group_name_Hall '-C 2yc'
_symmetry_space_group_name_H-M 'C 1 2/c 1'
_atom_sites_solution_hydrogens geom
_atom_sites_solution_primary direct
_atom_sites_solution_secondary difmap
_cell_angle_alpha 90.00
_cell_angle_beta 105.3650(10)
_cell_angle_gamma 90.00
_cell_formula_units_Z 8
_cell_length_a 14.4162(16)
_cell_length_b 8.5691(10)
_cell_length_c 17.0016(19)
_cell_measurement_reflns_used 3013
_cell_measurement_temperature 293(2)
_cell_measurement_theta_max 27.78
_cell_measurement_theta_min 2.48
_cell_volume 2025.2(4)
_computing_cell_refinement 'SAINT (Bruker, 1999)'
_computing_data_collection 'APEXII (Bruker, 1998)'
_computing_data_reduction SAINT
_computing_molecular_graphics 'SHELXTL (Bruker, 1999)'
_computing_publication_material SHELXTL
_computing_structure_refinement 'SHELXL97 (Sheldrick, 1997)'
_computing_structure_solution 'SHELXS97 (Sheldrick, 1997)'
_diffrn_ambient_temperature 293(2)
_diffrn_measured_fraction_theta_full 0.999
_diffrn_measured_fraction_theta_max 0.999
_diffrn_measurement_device_type 'Bruker APEX-II CCD'
_diffrn_measurement_method '\f and \w'
_diffrn_radiation_monochromator graphite
_diffrn_radiation_source 'fine-focus sealed tube'
_diffrn_radiation_type MoK\a
_diffrn_radiation_wavelength 0.71073
_diffrn_reflns_av_R_equivalents 0.0154
_diffrn_reflns_av_sigmaI/netI 0.0162
_diffrn_reflns_limit_h_max 17
_diffrn_reflns_limit_h_min -17
_diffrn_reflns_limit_k_max 10
_diffrn_reflns_limit_k_min -7
_diffrn_reflns_limit_l_max 20
_diffrn_reflns_limit_l_min -17
_diffrn_reflns_number 5286
_diffrn_reflns_theta_full 25.02
_diffrn_reflns_theta_max 25.02
_diffrn_reflns_theta_min 2.79
_exptl_absorpt_coefficient_mu 0.321
_exptl_absorpt_correction_T_max 0.9686
_exptl_absorpt_correction_T_min 0.9328
_exptl_absorpt_correction_type multi-scan
_exptl_absorpt_process_details '(SADABS; Sheldrick, 1996)'
_exptl_crystal_colour colourless
_exptl_crystal_density_diffrn 1.582
_exptl_crystal_density_method 'not measured'
_exptl_crystal_description Block
_exptl_crystal_F_000 992
_exptl_crystal_size_max 0.22
_exptl_crystal_size_mid 0.16
_exptl_crystal_size_min 0.10
_refine_diff_density_max 0.289
_refine_diff_density_min -0.258
_refine_ls_extinction_coef 0.0045(5)
_refine_ls_extinction_expression Fc^*^=kFc[1+0.001xFc^2^\l^3^/sin(2\q)]^-1/4^
_refine_ls_extinction_method SHELXL97
_refine_ls_goodness_of_fit_ref 1.060
_refine_ls_hydrogen_treatment constr
_refine_ls_matrix_type full
_refine_ls_number_parameters 148
_refine_ls_number_reflns 1784
_refine_ls_number_restraints 0
_refine_ls_restrained_S_all 1.060
_refine_ls_R_factor_all 0.0336
_refine_ls_R_factor_gt 0.0297
_refine_ls_shift/su_max 0.000
_refine_ls_shift/su_mean 0.000
_refine_ls_structure_factor_coef Fsqd
_refine_ls_weighting_details 'calc w = 1/[\s^2^(Fo^2^)+(0.0468P)^2^+1.3512P] where P = (Fo^2^+2Fc^2^)/3'
_refine_ls_weighting_scheme calc
_refine_ls_wR_factor_gt 0.0838
_refine_ls_wR_factor_ref 0.0871
_reflns_number_gt 1587
_reflns_number_total 1784
_reflns_threshold_expression I>2\s(I)
_cod_data_source_file lh6452.cif
_cod_data_source_block 3
_cod_depositor_comments
;
The following automatic conversions were performed:
'_symmetry_cell_setting' value 'Monoclinic' changed to 'monoclinic'
according to '/home/saulius/struct/CIF-dictionaries/cif_core.dic'
dictionary named 'cif_core.dic' version 2.4.1 from 2010-06-29.

Automatic conversion script
Id: cif_fix_enum 1527 2010-12-29 10:47:43Z saulius 

The following automatic conversions were performed:

'_symmetry_cell_setting' value 'Monoclinic' changed to 'monoclinic'
according to /home/saulius/struct/CIF-dictionaries/cif_core.dic
dictionary named 'cif_core.dic' version 2.4.1 from 2010-06-29.

Automatic conversion script
Id: cif_fix_values 1715 2011-07-08 13:25:40Z adriana 
;
_cod_original_sg_symbol_H-M 'C 2/c'
_cod_database_code 2206481
_cod_database_fobs_code 2206481

loop_
_symmetry_equiv_pos_as_xyz
'x, y, z'
'-x, y, -z+1/2'
'x+1/2, y+1/2, z'
'-x+1/2, y+1/2, -z+1/2'
'-x, -y, -z'
'x, -y, z-1/2'
'-x+1/2, -y+1/2, -z'
'x+1/2, -y+1/2, z-1/2'

loop_
_atom_site_label
_atom_site_fract_x
_atom_site_fract_y
_atom_site_fract_z
_atom_site_U_iso_or_equiv
_atom_site_adp_type
_atom_site_calc_flag
_atom_site_refinement_flags
_atom_site_occupancy
_atom_site_type_symbol
S1 0.17681(3) 0.18013(5) 0.19388(2) 0.03951(18) Uani d . 1 S
O1 0.17061(10) 0.05324(17) 0.13946(8) 0.0585(4) Uani d . 1 O
O2 0.15377(10) 0.33066(16) 0.15990(8) 0.0576(4) Uani d . 1 O
O3 0.11307(9) 0.13929(18) 0.25320(7) 0.0536(4) Uani d . 1 O
N1 0.44807(10) 0.19697(16) 0.33826(8) 0.0389(3) Uani d . 1 N
N2 0.33040(10) 0.18719(16) 0.41569(8) 0.0385(3) Uani d . 1 N
N3 0.49018(11) 0.1923(2) 0.48175(9) 0.0519(4) Uani d . 1 N
N4 0.57431(11) 0.18141(18) 0.47431(9) 0.0467(4) Uani d . 1 N
N5 0.65144(12) 0.1704(2) 0.47631(11) 0.0633(5) Uani d . 1 N
C1 0.13207(14) 0.0420(2) 0.38901(13) 0.0555(5) Uani d . 1 C
H1A 0.0634 0.0326 0.3772 0.083 Uiso calc R 1 H
H1B 0.1583 0.0611 0.4462 0.083 Uiso calc R 1 H
H1C 0.1585 -0.0529 0.3742 0.083 Uiso calc R 1 H
C2 0.12069(13) 0.3315(2) 0.36141(13) 0.0517(5) Uani d . 1 C
H2A 0.1351 0.4105 0.3264 0.078 Uiso calc R 1 H
H2B 0.1513 0.3572 0.4172 0.078 Uiso calc R 1 H
H2C 0.0524 0.3259 0.3537 0.078 Uiso calc R 1 H
C3 0.15726(12) 0.1760(2) 0.34090(10) 0.0394(4) Uani d . 1 C
C4 0.26360(11) 0.18306(18) 0.34584(10) 0.0343(4) Uani d . 1 C
C5 0.42007(11) 0.19209(19) 0.40737(10) 0.0373(4) Uani d . 1 C
C6 0.37854(12) 0.19444(19) 0.26910(10) 0.0384(4) Uani d . 1 C
H6 0.3939 0.1986 0.2194 0.046 Uiso calc R 1 H
C7 0.28357(11) 0.18562(18) 0.27084(9) 0.0351(4) Uani d . 1 C

loop_
_atom_site_aniso_label
_atom_site_aniso_U_11
_atom_site_aniso_U_22
_atom_site_aniso_U_33
_atom_site_aniso_U_12
_atom_site_aniso_U_13
_atom_site_aniso_U_23
S1 0.0348(3) 0.0491(3) 0.0326(3) 0.00002(17) 0.00519(17) -0.00238(17)
O1 0.0574(8) 0.0642(9) 0.0500(7) -0.0023(7) 0.0072(6) -0.0183(7)
O2 0.0561(8) 0.0560(9) 0.0517(8) 0.0054(6) -0.0016(6) 0.0094(6)
O3 0.0336(6) 0.0850(10) 0.0410(7) -0.0097(6) 0.0078(5) -0.0049(7)
N1 0.0323(7) 0.0502(8) 0.0352(7) -0.0008(6) 0.0108(6) 0.0015(6)
N2 0.0341(7) 0.0498(8) 0.0327(7) 0.0000(6) 0.0109(6) 0.0019(6)
N3 0.0337(8) 0.0850(12) 0.0357(8) -0.0001(7) 0.0067(6) 0.0012(7)
N4 0.0387(9) 0.0620(10) 0.0360(8) -0.0034(7) 0.0036(6) 0.0017(7)
N5 0.0356(9) 0.0890(14) 0.0616(11) -0.0023(8) 0.0061(8) 0.0008(9)
C1 0.0488(10) 0.0583(12) 0.0636(12) -0.0085(9) 0.0222(9) 0.0086(10)
C2 0.0430(10) 0.0572(12) 0.0599(12) 0.0065(8) 0.0221(9) 0.0017(9)
C3 0.0319(8) 0.0520(10) 0.0350(8) -0.0029(7) 0.0100(7) -0.0004(7)
C4 0.0332(8) 0.0368(8) 0.0344(8) 0.0007(6) 0.0115(6) 0.0011(6)
C5 0.0341(8) 0.0445(9) 0.0330(8) -0.0004(7) 0.0082(7) 0.0018(7)
C6 0.0368(8) 0.0478(10) 0.0332(8) 0.0002(7) 0.0136(7) 0.0014(7)
C7 0.0340(8) 0.0405(9) 0.0305(8) -0.0001(6) 0.0080(6) 0.0008(6)

loop_
_atom_type_symbol
_atom_type_description
_atom_type_scat_dispersion_real
_atom_type_scat_dispersion_imag
_atom_type_scat_source
C C 0.0033 0.0016 'International Tables Vol C Tables 4.2.6.8 and 6.1.1.4'
H H 0.0000 0.0000 'International Tables Vol C Tables 4.2.6.8 and 6.1.1.4'
N N 0.0061 0.0033 'International Tables Vol C Tables 4.2.6.8 and 6.1.1.4'
O O 0.0106 0.0060 'International Tables Vol C Tables 4.2.6.8 and 6.1.1.4'
S S 0.1246 0.1234 'International Tables Vol C Tables 4.2.6.8 and 6.1.1.4'

loop_
_geom_angle_atom_site_label_1
_geom_angle_atom_site_label_2
_geom_angle_atom_site_label_3
_geom_angle
_geom_angle_publ_flag
O1 S1 O2 117.75(9) ?
O1 S1 O3 107.57(8) ?
O2 S1 O3 110.51(9) ?
O1 S1 C7 113.78(8) ?
O2 S1 C7 110.36(8) ?
O3 S1 C7 94.28(7) ?
C3 O3 S1 115.25(10) ?
C6 N1 C5 116.35(14) yes
C4 N2 C5 113.70(13) yes
N4 N3 C5 113.33(14) yes
N5 N4 N3 172.71(19) yes
C3 C1 H1A 109.5 ?
C3 C1 H1B 109.5 ?
H1A C1 H1B 109.5 ?
C3 C1 H1C 109.5 ?
H1A C1 H1C 109.5 ?
H1B C1 H1C 109.5 ?
C3 C2 H2A 109.5 ?
C3 C2 H2B 109.5 ?
H2A C2 H2B 109.5 ?
C3 C2 H2C 109.5 ?
H2A C2 H2C 109.5 ?
H2B C2 H2C 109.5 ?
O3 C3 C2 109.56(14) ?
O3 C3 C1 106.31(14) ?
C2 C3 C1 113.46(15) ?
O3 C3 C4 102.82(12) ?
C2 C3 C4 111.28(14) yes
C1 C3 C4 112.70(14) yes
N2 C4 C7 123.46(15) yes
N2 C4 C3 122.62(14) yes
C7 C4 C3 113.92(14) yes
N2 C5 N1 128.13(15) yes
N2 C5 N3 113.13(14) yes
N1 C5 N3 118.74(14) yes
N1 C6 C7 120.17(15) yes
N1 C6 H6 119.9 yes
C7 C6 H6 119.9 yes
C6 C7 C4 118.17(15) yes
C6 C7 S1 132.21(13) yes
C4 C7 S1 109.61(12) yes

loop_
_geom_bond_atom_site_label_1
_geom_bond_atom_site_label_2
_geom_bond_distance
_geom_bond_publ_flag
S1 O1 1.4151(14) ?
S1 O2 1.4165(14) ?
S1 O3 1.5732(13) ?
S1 C7 1.7366(16) ?
O3 C3 1.492(2) ?
N1 C6 1.328(2) yes
N1 C5 1.340(2) yes
N2 C4 1.316(2) yes
N2 C5 1.338(2) yes
N3 N4 1.256(2) yes
N3 C5 1.394(2) yes
N4 N5 1.107(2) yes
C1 C3 1.509(2) ?
C1 H1A 0.9600 ?
C1 H1B 0.9600 ?
C1 H1C 0.9600 ?
C2 C3 1.508(2) ?
C2 H2A 0.9600 ?
C2 H2B 0.9600 ?
C2 H2C 0.9600 ?
C3 C4 1.514(2) yes
C4 C7 1.380(2) yes
C6 C7 1.379(2) yes
C6 H6 0.9300 yes

loop_
_geom_torsion_atom_site_label_1
_geom_torsion_atom_site_label_2
_geom_torsion_atom_site_label_3
_geom_torsion_atom_site_label_4
_geom_torsion
O1 S1 O3 C3 136.28(12)
O2 S1 O3 C3 -93.93(13)
C7 S1 O3 C3 19.68(13)
S1 O3 C3 C2 97.30(15)
S1 O3 C3 C1 -139.72(13)
S1 O3 C3 C4 -21.11(16)
C5 N2 C4 C7 -0.8(2)
C5 N2 C4 C3 179.56(14)
O3 C3 C4 N2 -168.40(14)
C2 C3 C4 N2 74.4(2)
C1 C3 C4 N2 -54.4(2)
O3 C3 C4 C7 11.96(18)
C2 C3 C4 C7 -105.24(17)
C1 C3 C4 C7 126.00(16)
C4 N2 C5 N1 1.8(2)
C4 N2 C5 N3 -178.41(14)
C6 N1 C5 N2 -1.1(3)
C6 N1 C5 N3 179.13(15)
N4 N3 C5 N2 173.41(15)
N4 N3 C5 N1 -6.7(2)
C5 N1 C6 C7 -0.6(2)
N1 C6 C7 C4 1.4(2)
N1 C6 C7 S1 179.99(13)
N2 C4 C7 C6 -0.6(2)
C3 C4 C7 C6 179.02(14)
N2 C4 C7 S1 -179.52(13)
C3 C4 C7 S1 0.12(17)
O1 S1 C7 C6 58.73(19)
O2 S1 C7 C6 -76.20(18)
O3 S1 C7 C6 170.06(17)
O1 S1 C7 C4 -122.58(12)
O2 S1 C7 C4 102.48(13)
O3 S1 C7 C4 -11.25(13)

loop_
_cod_related_entry_id
_cod_related_entry_database
_cod_related_entry_code
1 ChemSpider 21129097
